data_2237643
loop_
_publ_author_name
'Sun, Yabin'
'Song, E.'
'Wang, Daguang'

_publ_section_title
;
 Poly[[diaquabis{\m-4-[6-(4-carboxyphenyl)-4,4'-bipyridin-2-yl]benzoato-\k^2^<i>O</i>:<i>N</i>^1'^}copper(II)]
 dimethylformamide tetrasolvate]
;
_journal_coeditor_code HY2619
_journal_issue 4
_journal_name_full 'Acta Crystallographica Section E'
_journal_page_first m202
_journal_page_last m203
_journal_paper_doi 10.1107/S1600536813006430
_journal_volume 69
_journal_year 2013
_chemical_formula_iupac '[Cu (C24 H15 N2 O4)2 (H2 O)2], 4C3 H7 N O'
_chemical_formula_moiety 'C48 H34 Cu N4 O10, 4(C3 H7 N O)'
_chemical_formula_sum 'C60 H62 Cu N8 O14'
_chemical_formula_weight 1182.73
_chemical_name_systematic
'Poly[[diaquabis{\m-4-[6-(4-carboxyphenyl)-4,4'-bipyridin-2-yl]benzoato-\k^2^<i>O</i>:<i>N</i>^1'^}copper(II)] dimethylformamide tetrasolvate]'
_space_group_IT_number 14
_symmetry_cell_setting monoclinic
_symmetry_space_group_name_Hall '-P 2yn'
_symmetry_space_group_name_H-M 'P 1 21/n 1'
_atom_sites_solution_hydrogens geom
_atom_sites_solution_primary direct
_atom_sites_solution_secondary difmap
_audit_creation_method SHELXL-97
_cell_angle_alpha 90.00
_cell_angle_beta 96.800(4)
_cell_angle_gamma 90.00
_cell_formula_units_Z 2
_cell_length_a 7.7161(17)
_cell_length_b 17.550(4)
_cell_length_c 20.947(4)
_cell_measurement_reflns_used 5226
_cell_measurement_temperature 293(2)
_cell_measurement_theta_max 26.04
_cell_measurement_theta_min 0.99
_cell_volume 2816.6(10)
_computing_cell_refinement 'SAINT (Bruker, 2007)'
_computing_data_collection 'APEX2 (Bruker, 2007)'
_computing_data_reduction 'SAINT (Bruker, 2007)'
_computing_molecular_graphics 'XP in SHELXTL and DIAMOND (Brandenburg, 1999)'
_computing_publication_material 'SHELXTL (Sheldrick, 2008)'
_computing_structure_refinement 'SHELXTL (Sheldrick, 2008)'
_computing_structure_solution 'SHELXTL (Sheldrick, 2008)'
_diffrn_ambient_temperature 293(2)
_diffrn_measured_fraction_theta_full 0.996
_diffrn_measured_fraction_theta_max 0.996
_diffrn_measurement_device_type 'Bruker APEXII CCD'
_diffrn_measurement_method '\f and \w scans'
_diffrn_radiation_monochromator graphite
_diffrn_radiation_source 'fine-focus sealed tube'
_diffrn_radiation_type MoK\a
_diffrn_radiation_wavelength 0.71073
_diffrn_reflns_av_R_equivalents 0.0577
_diffrn_reflns_av_sigmaI/netI 0.0671
_diffrn_reflns_limit_h_max 7
_diffrn_reflns_limit_h_min -9
_diffrn_reflns_limit_k_max 21
_diffrn_reflns_limit_k_min -21
_diffrn_reflns_limit_l_max 25
_diffrn_reflns_limit_l_min -20
_diffrn_reflns_number 14622
_diffrn_reflns_theta_full 25.51
_diffrn_reflns_theta_max 25.51
_diffrn_reflns_theta_min 1.96
_exptl_absorpt_coefficient_mu 0.463
_exptl_absorpt_correction_T_max 0.9131
_exptl_absorpt_correction_T_min 0.8852
_exptl_absorpt_correction_type multi-scan
_exptl_absorpt_process_details '(SADABS; Bruker, 2001)'
_exptl_crystal_colour green
_exptl_crystal_density_diffrn 1.395
_exptl_crystal_density_method 'not measured'
_exptl_crystal_description block
_exptl_crystal_F_000 1238
_exptl_crystal_size_max 0.27
_exptl_crystal_size_mid 0.25
_exptl_crystal_size_min 0.20
_refine_diff_density_max 0.928
_refine_diff_density_min -0.392
_refine_ls_extinction_method none
_refine_ls_goodness_of_fit_ref 1.044
_refine_ls_hydrogen_treatment constr
_refine_ls_matrix_type full
_refine_ls_number_parameters 376
_refine_ls_number_reflns 5226
_refine_ls_number_restraints 0
_refine_ls_restrained_S_all 1.044
_refine_ls_R_factor_all 0.1008
_refine_ls_R_factor_gt 0.0612
_refine_ls_shift/su_max 0.000
_refine_ls_shift/su_mean 0.000
_refine_ls_structure_factor_coef Fsqd
_refine_ls_weighting_details 'calc w=1/[\s^2^(Fo^2^)+(0.0891P)^2^+2.0095P] where P=(Fo^2^+2Fc^2^)/3'
_refine_ls_weighting_scheme calc
_refine_ls_wR_factor_gt 0.1607
_refine_ls_wR_factor_ref 0.1854
_reflns_number_gt 3371
_reflns_number_total 5226
_reflns_threshold_expression I>2\s(I)
_cod_data_source_file hy2619.cif
_cod_data_source_block I
_cod_original_sg_symbol_H-M 'P 21/n'
_cod_database_code 2237643
_cod_database_fobs_code 2237643

loop_
_symmetry_equiv_pos_as_xyz
'x, y, z'
'-x+1/2, y+1/2, -z+1/2'
'-x, -y, -z'
'x-1/2, -y-1/2, z-1/2'

loop_
_atom_site_type_symbol
_atom_site_label
_atom_site_fract_x
_atom_site_fract_y
_atom_site_fract_z
_atom_site_U_iso_or_equiv
_atom_site_adp_type
_atom_site_calc_flag
_atom_site_refinement_flags
_atom_site_occupancy
_atom_site_symmetry_multiplicity
Cu Cu1 1.0000 0.5000 0.0000 0.0362(2) Uani d S 1 2
C C1 0.8452(6) 1.2336(2) -0.1386(2) 0.0432(10) Uani d . 1 1
C C2 0.8060(5) 1.1653(2) -0.10151(19) 0.0347(9) Uani d . 1 1
C C3 0.7251(5) 1.1715(2) -0.0455(2) 0.0369(10) Uani d . 1 1
H H3 0.6854 1.2186 -0.0330 0.044 Uiso calc R 1 1
C C4 0.7040(5) 1.1079(2) -0.0088(2) 0.0350(9) Uani d . 1 1
H H4 0.6517 1.1128 0.0288 0.042 Uiso calc R 1 1
C C5 0.7592(5) 1.0363(2) -0.02669(18) 0.0286(8) Uani d . 1 1
C C6 0.8380(5) 1.0305(2) -0.08253(19) 0.0352(9) Uani d . 1 1
H H6 0.8762 0.9832 -0.0953 0.042 Uiso calc R 1 1
C C7 0.8607(5) 1.0943(2) -0.11976(19) 0.0376(10) Uani d . 1 1
H H7 0.9132 1.0894 -0.1573 0.045 Uiso calc R 1 1
C C8 0.7389(5) 0.9695(2) 0.01565(19) 0.0302(8) Uani d . 1 1
C C9 0.7683(5) 0.8950(2) -0.00365(18) 0.0304(9) Uani d . 1 1
H H9 0.7972 0.8853 -0.0447 0.036 Uiso calc R 1 1
C C10 0.7540(5) 0.83558(19) 0.03927(18) 0.0280(8) Uani d . 1 1
C C11 0.7072(5) 0.8537(2) 0.09959(18) 0.0314(9) Uani d . 1 1
H H11 0.6958 0.8154 0.1295 0.038 Uiso calc R 1 1
C C12 0.6774(5) 0.9291(2) 0.11507(18) 0.0299(8) Uani d . 1 1
C C13 0.6253(5) 0.9511(2) 0.17864(18) 0.0301(9) Uani d . 1 1
C C14 0.5242(5) 1.0156(2) 0.18392(19) 0.0358(9) Uani d . 1 1
H H14 0.4924 1.0455 0.1478 0.043 Uiso calc R 1 1
C C15 0.4702(5) 1.0358(2) 0.24194(19) 0.0372(10) Uani d . 1 1
H H15 0.4004 1.0786 0.2445 0.045 Uiso calc R 1 1
C C16 0.5196(5) 0.9925(2) 0.29668(18) 0.0312(9) Uani d . 1 1
C C17 0.6242(5) 0.9290(2) 0.29215(19) 0.0378(10) Uani d . 1 1
H H17 0.6586 0.8998 0.3285 0.045 Uiso calc R 1 1
C C18 0.6777(5) 0.9089(2) 0.23352(19) 0.0366(9) Uani d . 1 1
H H18 0.7494 0.8667 0.2310 0.044 Uiso calc R 1 1
C C19 0.4600(6) 1.0145(2) 0.3597(2) 0.0361(10) Uani d . 1 1
C C20 0.7944(5) 0.75539(19) 0.02344(17) 0.0288(8) Uani d . 1 1
C C21 0.9191(5) 0.73870(19) -0.01677(18) 0.0307(9) Uani d . 1 1
H H21 0.9689 0.7778 -0.0384 0.037 Uiso calc R 1 1
C C22 0.9695(5) 0.6647(2) -0.02478(19) 0.0339(9) Uani d . 1 1
H H22 1.0543 0.6549 -0.0517 0.041 Uiso calc R 1 1
C C23 0.7732(5) 0.6214(2) 0.04100(19) 0.0360(9) Uani d . 1 1
H H23 0.7197 0.5811 0.0598 0.043 Uiso calc R 1 1
C C24 0.7177(5) 0.6942(2) 0.05158(18) 0.0342(9) Uani d . 1 1
H H24 0.6294 0.7025 0.0774 0.041 Uiso calc R 1 1
C C25 0.6692(8) 0.6406(4) -0.1720(3) 0.0829(19) Uani d . 1 1
H H25A 0.7059 0.6773 -0.2016 0.124 Uiso calc R 1 1
H H25B 0.6144 0.5984 -0.1955 0.124 Uiso calc R 1 1
H H25C 0.7689 0.6229 -0.1442 0.124 Uiso calc R 1 1
C C26 0.5118(8) 0.7558(3) -0.1443(3) 0.0756(16) Uani d . 1 1
H H26A 0.5739 0.7741 -0.1783 0.113 Uiso calc R 1 1
H H26B 0.5493 0.7833 -0.1055 0.113 Uiso calc R 1 1
H H26C 0.3889 0.7633 -0.1558 0.113 Uiso calc R 1 1
C C27 0.4770(6) 0.6364(3) -0.0897(2) 0.0543(12) Uani d . 1 1
H H27 0.5082 0.5854 -0.0843 0.065 Uiso calc R 1 1
C C28 0.4517(16) 1.2769(5) -0.2557(5) 0.203(6) Uani d . 1 1
H H28A 0.4153 1.2642 -0.2148 0.304 Uiso calc R 1 1
H H28B 0.5656 1.2561 -0.2586 0.304 Uiso calc R 1 1
H H28C 0.3703 1.2562 -0.2895 0.304 Uiso calc R 1 1
C C29 0.4063(11) 1.3970(6) -0.2090(4) 0.157(4) Uani d . 1 1
H H29A 0.3787 1.3613 -0.1770 0.235 Uiso calc R 1 1
H H29B 0.3054 1.4274 -0.2228 0.235 Uiso calc R 1 1
H H29C 0.4999 1.4294 -0.1912 0.235 Uiso calc R 1 1
C C30 0.5028(11) 1.3864(4) -0.3123(4) 0.119(3) Uani d . 1 1
H H30 0.4860 1.4387 -0.3166 0.142 Uiso calc R 1 1
N N1 0.6925(4) 0.98644(16) 0.07362(15) 0.0305(7) Uani d . 1 1
N N2 0.9010(4) 0.60580(17) 0.00477(15) 0.0331(8) Uani d . 1 1
N N3 0.5471(5) 0.6755(2) -0.13415(19) 0.0533(10) Uani d . 1 1
N N4 0.4576(6) 1.3570(2) -0.2622(2) 0.0619(11) Uani d . 1 1
O O1 0.5313(4) 0.98064(14) 0.40897(13) 0.0395(7) Uani d . 1 1
O O2 0.3418(4) 1.06386(16) 0.35908(14) 0.0488(8) Uani d . 1 1
O O3 0.9397(5) 1.23445(17) -0.18056(16) 0.0582(9) Uani d . 1 1
O O4 0.7673(4) 1.29571(17) -0.11906(16) 0.0607(9) Uani d . 1 1
H H4A 0.7916 1.3324 -0.1405 0.091 Uiso calc R 1 1
O O5 0.3740(4) 0.6624(2) -0.05498(17) 0.0651(10) Uani d . 1 1
O O6 0.5670(7) 1.3545(2) -0.3567(2) 0.1082(17) Uani d . 1 1
O O1W 1.3019(4) 0.54357(17) 0.02770(15) 0.0552(8) Uani d . 1 1
H H1A 1.3236 0.5847 0.0087 0.083 Uiso d R 1 1
H H1B 1.2828 0.5552 0.0656 0.083 Uiso d R 1 1

loop_
_atom_site_aniso_label
_atom_site_aniso_U_11
_atom_site_aniso_U_22
_atom_site_aniso_U_33
_atom_site_aniso_U_12
_atom_site_aniso_U_13
_atom_site_aniso_U_23
Cu1 0.0628(5) 0.0222(3) 0.0263(4) 0.0050(3) 0.0164(3) 0.0015(3)
C1 0.054(3) 0.033(2) 0.042(3) -0.001(2) 0.005(2) 0.0034(19)
C2 0.036(2) 0.031(2) 0.037(2) -0.0049(17) 0.0019(18) 0.0061(17)
C3 0.040(2) 0.0251(19) 0.046(3) 0.0037(16) 0.010(2) 0.0004(17)
C4 0.039(2) 0.0273(19) 0.041(2) 0.0008(17) 0.0146(19) 0.0013(17)
C5 0.032(2) 0.0272(19) 0.027(2) -0.0010(16) 0.0060(16) 0.0009(15)
C6 0.048(2) 0.0254(18) 0.033(2) 0.0009(17) 0.0094(19) -0.0029(16)
C7 0.052(3) 0.035(2) 0.028(2) -0.0037(18) 0.0104(19) 0.0002(17)
C8 0.034(2) 0.0256(18) 0.032(2) 0.0004(16) 0.0066(17) 0.0011(16)
C9 0.037(2) 0.0284(19) 0.027(2) 0.0006(16) 0.0088(17) -0.0017(16)
C10 0.033(2) 0.0240(18) 0.028(2) -0.0001(15) 0.0067(16) -0.0014(15)
C11 0.042(2) 0.0257(19) 0.027(2) 0.0008(16) 0.0090(17) 0.0019(16)
C12 0.036(2) 0.0275(19) 0.027(2) -0.0004(16) 0.0085(17) 0.0000(16)
C13 0.038(2) 0.0284(19) 0.025(2) -0.0028(16) 0.0074(17) -0.0047(15)
C14 0.048(2) 0.033(2) 0.027(2) 0.0025(17) 0.0097(19) 0.0007(16)
C15 0.050(2) 0.030(2) 0.034(2) 0.0050(18) 0.0104(19) -0.0020(17)
C16 0.041(2) 0.0259(19) 0.029(2) -0.0039(16) 0.0126(17) -0.0045(16)
C17 0.051(3) 0.032(2) 0.032(2) 0.0009(18) 0.0092(19) 0.0052(17)
C18 0.047(2) 0.031(2) 0.033(2) 0.0078(18) 0.0118(19) -0.0013(17)
C19 0.050(2) 0.026(2) 0.035(2) -0.0054(18) 0.014(2) -0.0043(17)
C20 0.039(2) 0.0239(18) 0.024(2) 0.0012(16) 0.0051(16) -0.0003(15)
C21 0.043(2) 0.0225(18) 0.029(2) -0.0019(16) 0.0141(17) 0.0005(15)
C22 0.047(2) 0.0275(19) 0.030(2) -0.0006(17) 0.0146(18) -0.0004(16)
C23 0.052(3) 0.028(2) 0.030(2) -0.0039(18) 0.0140(19) 0.0014(16)
C24 0.045(2) 0.031(2) 0.029(2) 0.0012(17) 0.0158(18) -0.0017(16)
C25 0.081(4) 0.119(5) 0.052(4) 0.025(4) 0.022(3) 0.004(3)
C26 0.097(4) 0.062(3) 0.069(4) -0.003(3) 0.017(3) 0.009(3)
C27 0.056(3) 0.053(3) 0.054(3) -0.005(2) 0.005(3) -0.002(2)
C28 0.303(15) 0.088(6) 0.196(11) -0.064(8) -0.057(10) 0.066(7)
C29 0.132(7) 0.259(12) 0.082(6) 0.104(8) 0.025(5) 0.000(6)
C30 0.167(8) 0.079(5) 0.123(7) 0.022(5) 0.067(6) 0.031(5)
N1 0.0353(17) 0.0303(17) 0.0272(18) -0.0014(13) 0.0090(14) -0.0030(13)
N2 0.049(2) 0.0260(16) 0.0265(18) 0.0009(14) 0.0128(15) 0.0000(13)
N3 0.054(2) 0.062(3) 0.046(2) 0.000(2) 0.0151(19) 0.0015(19)
N4 0.071(3) 0.059(3) 0.061(3) 0.012(2) 0.027(2) 0.019(2)
O1 0.0655(19) 0.0274(14) 0.0276(16) -0.0003(13) 0.0135(14) -0.0001(11)
O2 0.071(2) 0.0377(16) 0.0413(19) 0.0105(15) 0.0232(15) -0.0045(13)
O3 0.082(2) 0.0458(19) 0.051(2) -0.0038(17) 0.0217(19) 0.0064(15)
O4 0.081(2) 0.0349(17) 0.070(2) 0.0016(16) 0.0251(19) 0.0134(16)
O5 0.060(2) 0.075(2) 0.064(2) -0.0093(18) 0.0235(19) -0.0012(19)
O6 0.179(5) 0.077(3) 0.083(3) -0.005(3) 0.075(3) -0.021(2)
O1W 0.072(2) 0.0441(18) 0.053(2) -0.0041(16) 0.0239(17) -0.0006(15)

loop_
_atom_type_symbol
_atom_type_description
_atom_type_scat_dispersion_real
_atom_type_scat_dispersion_imag
_atom_type_scat_source
C C 0.0033 0.0016 'International Tables Vol C Tables 4.2.6.8 and 6.1.1.4'
H H 0.0000 0.0000 'International Tables Vol C Tables 4.2.6.8 and 6.1.1.4'
N N 0.0061 0.0033 'International Tables Vol C Tables 4.2.6.8 and 6.1.1.4'
O O 0.0106 0.0060 'International Tables Vol C Tables 4.2.6.8 and 6.1.1.4'
Cu Cu 0.3201 1.2651 'International Tables Vol C Tables 4.2.6.8 and 6.1.1.4'

loop_
_geom_angle_atom_site_label_1
_geom_angle_atom_site_label_2
_geom_angle_atom_site_label_3
_geom_angle_site_symmetry_1
_geom_angle_site_symmetry_3
_geom_angle
O1 Cu1 O1 2_645 4_675 180.0
O1 Cu1 N2 2_645 . 91.16(11)
O1 Cu1 N2 4_675 . 88.84(11)
O1 Cu1 N2 2_645 3_765 88.84(11)
O1 Cu1 N2 4_675 3_765 91.16(11)
N2 Cu1 N2 . 3_765 180.0
O3 C1 O4 . . 123.2(4)
O3 C1 C2 . . 124.8(4)
O4 C1 C2 . . 112.0(4)
C7 C2 C3 . . 118.9(3)
C7 C2 C1 . . 119.8(4)
C3 C2 C1 . . 121.1(4)
C4 C3 C2 . . 120.0(4)
C4 C3 H3 . . 120.0
C2 C3 H3 . . 120.0
C3 C4 C5 . . 121.4(4)
C3 C4 H4 . . 119.3
C5 C4 H4 . . 119.3
C6 C5 C4 . . 118.3(3)
C6 C5 C8 . . 122.2(3)
C4 C5 C8 . . 119.5(3)
C5 C6 C7 . . 120.8(4)
C5 C6 H6 . . 119.6
C7 C6 H6 . . 119.6
C2 C7 C6 . . 120.6(4)
C2 C7 H7 . . 119.7
C6 C7 H7 . . 119.7
N1 C8 C9 . . 122.8(3)
N1 C8 C5 . . 115.0(3)
C9 C8 C5 . . 122.2(3)
C10 C9 C8 . . 119.2(3)
C10 C9 H9 . . 120.4
C8 C9 H9 . . 120.4
C9 C10 C11 . . 117.7(3)
C9 C10 C20 . . 122.1(3)
C11 C10 C20 . . 120.2(3)
C12 C11 C10 . . 119.9(3)
C12 C11 H11 . . 120.1
C10 C11 H11 . . 120.1
N1 C12 C11 . . 122.3(3)
N1 C12 C13 . . 115.9(3)
C11 C12 C13 . . 121.8(3)
C14 C13 C18 . . 118.8(3)
C14 C13 C12 . . 119.9(3)
C18 C13 C12 . . 121.3(3)
C15 C14 C13 . . 120.9(4)
C15 C14 H14 . . 119.6
C13 C14 H14 . . 119.6
C14 C15 C16 . . 120.3(4)
C14 C15 H15 . . 119.9
C16 C15 H15 . . 119.9
C17 C16 C15 . . 119.2(4)
C17 C16 C19 . . 120.7(4)
C15 C16 C19 . . 120.1(3)
C16 C17 C18 . . 120.2(4)
C16 C17 H17 . . 119.9
C18 C17 H17 . . 119.9
C17 C18 C13 . . 120.6(4)
C17 C18 H18 . . 119.7
C13 C18 H18 . . 119.7
O2 C19 O1 . . 125.4(4)
O2 C19 C16 . . 117.9(4)
O1 C19 C16 . . 116.7(4)
C21 C20 C24 . . 117.2(3)
C21 C20 C10 . . 121.0(3)
C24 C20 C10 . . 121.7(3)
C22 C21 C20 . . 120.2(3)
C22 C21 H21 . . 119.9
C20 C21 H21 . . 119.9
N2 C22 C21 . . 122.6(4)
N2 C22 H22 . . 118.7
C21 C22 H22 . . 118.7
N2 C23 C24 . . 123.0(3)
N2 C23 H23 . . 118.5
C24 C23 H23 . . 118.5
C23 C24 C20 . . 119.6(4)
C23 C24 H24 . . 120.2
C20 C24 H24 . . 120.2
N3 C25 H25A . . 109.5
N3 C25 H25B . . 109.5
H25A C25 H25B . . 109.5
N3 C25 H25C . . 109.5
H25A C25 H25C . . 109.5
H25B C25 H25C . . 109.5
N3 C26 H26A . . 109.5
N3 C26 H26B . . 109.5
H26A C26 H26B . . 109.5
N3 C26 H26C . . 109.5
H26A C26 H26C . . 109.5
H26B C26 H26C . . 109.5
O5 C27 N3 . . 124.9(5)
O5 C27 H27 . . 117.6
N3 C27 H27 . . 117.6
N4 C28 H28A . . 109.5
N4 C28 H28B . . 109.5
H28A C28 H28B . . 109.5
N4 C28 H28C . . 109.5
H28A C28 H28C . . 109.5
H28B C28 H28C . . 109.5
N4 C29 H29A . . 109.5
N4 C29 H29B . . 109.5
H29A C29 H29B . . 109.5
N4 C29 H29C . . 109.5
H29A C29 H29C . . 109.5
H29B C29 H29C . . 109.5
O6 C30 N4 . . 128.2(7)
O6 C30 H30 . . 115.9
N4 C30 H30 . . 115.9
C8 N1 C12 . . 118.2(3)
C23 N2 C22 . . 117.3(3)
C23 N2 Cu1 . . 121.6(2)
C22 N2 Cu1 . . 120.9(3)
C27 N3 C25 . . 121.1(5)
C27 N3 C26 . . 121.6(4)
C25 N3 C26 . . 117.3(4)
C30 N4 C29 . . 125.9(7)
C30 N4 C28 . . 120.2(7)
C29 N4 C28 . . 113.8(7)
C19 O1 Cu1 . 2_655 128.1(3)
C1 O4 H4A . . 109.5
H1A O1W H1B . . 107.4

loop_
_geom_bond_atom_site_label_1
_geom_bond_atom_site_label_2
_geom_bond_site_symmetry_2
_geom_bond_distance
Cu1 O1 2_645 1.980(3)
Cu1 O1 4_675 1.980(3)
Cu1 N2 . 2.015(3)
Cu1 N2 3_765 2.015(3)
C1 O3 . 1.207(5)
C1 O4 . 1.332(5)
C1 C2 . 1.480(5)
C2 C7 . 1.383(5)
C2 C3 . 1.398(5)
C3 C4 . 1.375(5)
C3 H3 . 0.9300
C4 C5 . 1.393(5)
C4 H4 . 0.9300
C5 C6 . 1.385(5)
C5 C8 . 1.490(5)
C6 C7 . 1.388(5)
C6 H6 . 0.9300
C7 H7 . 0.9300
C8 N1 . 1.340(5)
C8 C9 . 1.394(5)
C9 C10 . 1.390(5)
C9 H9 . 0.9300
C10 C11 . 1.392(5)
C10 C20 . 1.487(5)
C11 C12 . 1.388(5)
C11 H11 . 0.9300
C12 N1 . 1.343(5)
C12 C13 . 1.487(5)
C13 C14 . 1.385(5)
C13 C18 . 1.387(5)
C14 C15 . 1.377(5)
C14 H14 . 0.9300
C15 C16 . 1.391(5)
C15 H15 . 0.9300
C16 C17 . 1.385(5)
C16 C19 . 1.499(5)
C17 C18 . 1.387(5)
C17 H17 . 0.9300
C18 H18 . 0.9300
C19 O2 . 1.256(5)
C19 O1 . 1.260(5)
C20 C21 . 1.383(5)
C20 C24 . 1.390(5)
C21 C22 . 1.371(5)
C21 H21 . 0.9300
C22 N2 . 1.345(5)
C22 H22 . 0.9300
C23 N2 . 1.342(5)
C23 C24 . 1.374(5)
C23 H23 . 0.9300
C24 H24 . 0.9300
C25 N3 . 1.439(6)
C25 H25A . 0.9600
C25 H25B . 0.9600
C25 H25C . 0.9600
C26 N3 . 1.447(6)
C26 H26A . 0.9600
C26 H26B . 0.9600
C26 H26C . 0.9600
C27 O5 . 1.226(5)
C27 N3 . 1.323(6)
C27 H27 . 0.9300
C28 N4 . 1.413(9)
C28 H28A . 0.9600
C28 H28B . 0.9600
C28 H28C . 0.9600
C29 N4 . 1.411(8)
C29 H29A . 0.9600
C29 H29B . 0.9600
C29 H29C . 0.9600
C30 O6 . 1.238(8)
C30 N4 . 1.255(7)
C30 H30 . 0.9300
O1 Cu1 2_655 1.980(3)
O4 H4A . 0.8200
O1W H1A . 0.8501
O1W H1B . 0.8489

loop_
_geom_hbond_atom_site_label_D
_geom_hbond_atom_site_label_H
_geom_hbond_atom_site_label_A
_geom_hbond_site_symmetry_A
_geom_hbond_distance_DH
_geom_hbond_distance_HA
_geom_hbond_distance_DA
_geom_hbond_angle_DHA
O4 H4A O2 4_685 0.82 1.86 2.584(4) 146
O1W H1A O5 1_655 0.85 1.98 2.808(5) 165
O1W H1B O2 2_645 0.85 1.95 2.758(4) 159

loop_
_geom_torsion_atom_site_label_1
_geom_torsion_atom_site_label_2
_geom_torsion_atom_site_label_3
_geom_torsion_atom_site_label_4
_geom_torsion_site_symmetry_1
_geom_torsion_site_symmetry_4
_geom_torsion
O3 C1 C2 C7 . . -8.6(7)
O4 C1 C2 C7 . . 173.1(4)
O3 C1 C2 C3 . . 166.8(4)
O4 C1 C2 C3 . . -11.4(6)
C7 C2 C3 C4 . . 1.3(6)
C1 C2 C3 C4 . . -174.2(4)
C2 C3 C4 C5 . . -1.1(6)
C3 C4 C5 C6 . . 0.6(6)
C3 C4 C5 C8 . . 178.0(4)
C4 C5 C6 C7 . . -0.2(6)
C8 C5 C6 C7 . . -177.6(4)
C3 C2 C7 C6 . . -1.0(6)
C1 C2 C7 C6 . . 174.6(4)
C5 C6 C7 C2 . . 0.5(6)
C6 C5 C8 N1 . . 167.3(3)
C4 C5 C8 N1 . . -10.0(5)
C6 C5 C8 C9 . . -11.9(6)
C4 C5 C8 C9 . . 170.7(4)
N1 C8 C9 C10 . . -1.8(6)
C5 C8 C9 C10 . . 177.3(3)
C8 C9 C10 C11 . . 1.2(5)
C8 C9 C10 C20 . . -176.1(3)
C9 C10 C11 C12 . . -0.3(5)
C20 C10 C11 C12 . . 177.1(3)
C10 C11 C12 N1 . . -0.1(6)
C10 C11 C12 C13 . . 179.4(3)
N1 C12 C13 C14 . . 28.6(5)
C11 C12 C13 C14 . . -151.0(4)
N1 C12 C13 C18 . . -150.7(4)
C11 C12 C13 C18 . . 29.8(6)
C18 C13 C14 C15 . . -2.7(6)
C12 C13 C14 C15 . . 178.1(4)
C13 C14 C15 C16 . . 1.3(6)
C14 C15 C16 C17 . . 0.3(6)
C14 C15 C16 C19 . . -179.8(4)
C15 C16 C17 C18 . . -0.4(6)
C19 C16 C17 C18 . . 179.6(4)
C16 C17 C18 C13 . . -1.0(6)
C14 C13 C18 C17 . . 2.5(6)
C12 C13 C18 C17 . . -178.2(3)
C17 C16 C19 O2 . . -167.7(4)
C15 C16 C19 O2 . . 12.3(5)
C17 C16 C19 O1 . . 11.0(5)
C15 C16 C19 O1 . . -168.9(4)
C9 C10 C20 C21 . . 30.9(6)
C11 C10 C20 C21 . . -146.3(4)
C9 C10 C20 C24 . . -153.5(4)
C11 C10 C20 C24 . . 29.2(5)
C24 C20 C21 C22 . . -3.5(6)
C10 C20 C21 C22 . . 172.2(4)
C20 C21 C22 N2 . . 0.6(6)
N2 C23 C24 C20 . . 0.7(6)
C21 C20 C24 C23 . . 2.9(6)
C10 C20 C24 C23 . . -172.8(4)
C9 C8 N1 C12 . . 1.4(5)
C5 C8 N1 C12 . . -177.9(3)
C11 C12 N1 C8 . . -0.4(5)
C13 C12 N1 C8 . . -179.9(3)
C24 C23 N2 C22 . . -3.6(6)
C24 C23 N2 Cu1 . . 171.8(3)
C21 C22 N2 C23 . . 3.0(6)
C21 C22 N2 Cu1 . . -172.4(3)
O1 Cu1 N2 C23 2_645 . -34.5(3)
O1 Cu1 N2 C23 4_675 . 145.5(3)
O1 Cu1 N2 C22 2_645 . 140.8(3)
O1 Cu1 N2 C22 4_675 . -39.2(3)
O5 C27 N3 C25 . . 179.0(5)
O5 C27 N3 C26 . . 2.5(8)
O6 C30 N4 C29 . . 171.2(8)
O6 C30 N4 C28 . . -10.0(14)
O2 C19 O1 Cu1 . 2_655 -6.5(6)
C16 C19 O1 Cu1 . 2_655 174.9(2)
